data_4321530
loop_
_publ_author_name
'Berthold Nock'
'Theodosia Maina'
'Francesco Tisato'
'Catherine P. Raptopoulou'
'Aris Terzis'
'Efstratios Chiotellis'

_publ_section_title
;
 Oxorhenium Phosphinophenolato Complexes with Model Peptide Fragments:
 Synthesis, Characterization, and Stability Considerations
;
_journal_name_full 'Inorganic Chemistry'
_journal_page_first 5197
_journal_page_last 5202
_journal_paper_doi 10.1021/ic000154f
_journal_volume 39
_journal_year 2000
_chemical_formula_analytical '[ReO(H2NCONCH2COO){P(C6H4O)(C6H5)2}]'
_chemical_formula_sum 'C22 H20 N2 O5 P Re'
_chemical_formula_weight 609.57
_chemical_name_systematic
; 
 ? 
;
_space_group_IT_number 14
_symmetry_cell_setting monoclinic
_symmetry_space_group_name_Hall '-P 2ybc'
_symmetry_space_group_name_H-M 'P 1 21/c 1'
_atom_sites_solution_hydrogens geom
_atom_sites_solution_primary direct
_atom_sites_solution_secondary difmap
_audit_creation_method SHELXL
_cell_angle_alpha 90.00
_cell_angle_beta 99.33(2)
_cell_angle_gamma 90.00
_cell_formula_units_Z 4
_cell_length_a 10.135(6)
_cell_length_b 13.266(7)
_cell_length_c 15.679(8)
_cell_measurement_reflns_used 25
_cell_measurement_temperature 298
_cell_measurement_theta_max 11.6
_cell_measurement_theta_min 5.4
_cell_volume 2080(2)
_computing_cell_refinement 'Program LEAST (UCLA Crystallographic package, C.E.Strouse, 1994)'
_computing_data_collection 'Program COLLECT (UCLA Crystallographic package, C.E.Strouse, 1994)'
_computing_data_reduction 'Program REDUCE (UCLA Crystallographic package, C.E.Strouse, 1994)'
_computing_molecular_graphics ORTEP
_computing_structure_refinement 'SHELXL-93 (Sheldrick, 1993)'
_computing_structure_solution 'SHELXS-86 (Sheldrick, 1990)'
_diffrn_ambient_temperature 298
_diffrn_measurement_device 'Crystal Logic Dual Goniometer diffractometer'
_diffrn_measurement_method 'theta-2theta scans'
_diffrn_radiation_monochromator graphite
_diffrn_radiation_source 'fine-focus sealed tube'
_diffrn_radiation_type MoK\a
_diffrn_radiation_wavelength 0.71073
_diffrn_reflns_av_R_equivalents 0.0341
_diffrn_reflns_av_sigmaI/netI 0.0462
_diffrn_reflns_limit_h_max 11
_diffrn_reflns_limit_h_min -11
_diffrn_reflns_limit_k_max 0
_diffrn_reflns_limit_k_min -15
_diffrn_reflns_limit_l_max 0
_diffrn_reflns_limit_l_min -18
_diffrn_reflns_number 3584
_diffrn_reflns_theta_max 24.50
_diffrn_reflns_theta_min 2.02
_diffrn_standards_decay_% -0.3
_diffrn_standards_interval_count 97
_diffrn_standards_number 3
_exptl_absorpt_coefficient_mu 5.957
_exptl_absorpt_correction_T_max 1.00
_exptl_absorpt_correction_T_min 0.78
_exptl_absorpt_correction_type 'psi-scan empirical'
_exptl_crystal_colour red
_exptl_crystal_density_diffrn 1.947
_exptl_crystal_description parallelipiped
_exptl_crystal_F_000 1184
_exptl_crystal_size_max 0.35
_exptl_crystal_size_mid 0.15
_exptl_crystal_size_min 0.08
_refine_diff_density_max 0.782
_refine_diff_density_min -0.932
_refine_diff_density_rms 0.135
_refine_ls_extinction_method none
_refine_ls_goodness_of_fit_all 1.098
_refine_ls_goodness_of_fit_obs 1.114
_refine_ls_matrix_type full
_refine_ls_number_parameters 360
_refine_ls_number_reflns 3446
_refine_ls_number_restraints 0
_refine_ls_restrained_S_all 1.098
_refine_ls_restrained_S_obs 1.114
_refine_ls_R_factor_all 0.0352
_refine_ls_R_factor_obs 0.0296
_refine_ls_shift/esd_max 0.026
_refine_ls_shift/esd_mean 0.002
_refine_ls_structure_factor_coef Fsqd
_refine_ls_weighting_details 'w=1/[\s^2^(Fo^2^)+(0.0410P)^2^+0.7373P] where P=(Fo^2^+2Fc^2^)/3'
_refine_ls_weighting_scheme calc
_refine_ls_wR_factor_all 0.0802
_refine_ls_wR_factor_obs 0.0763
_reflns_number_observed 3073
_reflns_number_total 3446
_reflns_observed_criterion >2sigma(I)
_cod_data_source_file ic000154f_2.cif
_cod_data_source_block shel93
_cod_depositor_comments
;
The following automatic conversions were performed:

'_refine_ls_weighting_scheme' value 'calc
w=1/[\s^2^(Fo^2^)+(0.0410P)^2^+0.7373P] where P=(Fo^2^+2Fc^2^)/3' was
changed to 'calc'. New tag '_refine_ls_weighting_details' was
created. The value of the new tag was set to
'w=1/[\s^2^(Fo^2^)+(0.0410P)^2^+0.7373P] where P=(Fo^2^+2Fc^2^)/3'.

Automatic conversion script
Id: cif_fix_values 3143 2015-03-26 13:38:13Z robertas 
;
_cod_database_code 4321530

loop_
_symmetry_equiv_pos_as_xyz
'x, y, z'
'x, -y+1/2, z+1/2'
'-x, -y, -z'
'-x, y-1/2, -z-1/2'

loop_
_atom_site_aniso_label
_atom_site_aniso_U_11
_atom_site_aniso_U_22
_atom_site_aniso_U_33
_atom_site_aniso_U_23
_atom_site_aniso_U_13
_atom_site_aniso_U_12
Re 0.02752(15) 0.02602(15) 0.02474(15) 0.00126(7) -0.00014(9) 0.00006(7)
O1 0.045(2) 0.038(2) 0.040(2) 0.010(2) 0.001(2) -0.001(2)
P 0.0230(6) 0.0306(7) 0.0266(6) 0.0034(5) 0.0011(5) 0.0000(5)
O2 0.031(2) 0.031(2) 0.032(2) 0.004(2) 0.0007(15) -0.0011(15)
N1 0.039(3) 0.030(2) 0.030(2) 0.004(2) 0.006(2) 0.007(2)
N2 0.035(2) 0.035(3) 0.025(2) -0.002(2) -0.003(2) 0.002(2)
O5 0.043(2) 0.034(2) 0.034(2) -0.008(2) -0.003(2) 0.003(2)
C1 0.045(3) 0.031(3) 0.032(3) -0.004(2) 0.008(2) -0.005(3)
C2 0.031(3) 0.028(3) 0.026(2) 0.001(2) 0.006(2) -0.006(2)
O3 0.037(2) 0.044(2) 0.035(2) -0.005(2) -0.006(2) -0.001(2)
C3 0.032(3) 0.033(3) 0.037(3) -0.005(2) -0.002(2) 0.005(2)
C4 0.038(3) 0.023(3) 0.042(3) 0.000(2) 0.003(2) 0.000(2)
O4 0.047(2) 0.039(2) 0.067(3) -0.020(2) 0.006(2) 0.004(2)
C5 0.029(3) 0.029(3) 0.029(2) 0.004(2) 0.005(2) 0.005(2)
C6 0.035(3) 0.046(3) 0.041(3) 0.008(3) 0.013(3) 0.003(2)
C7 0.046(3) 0.050(4) 0.053(4) 0.024(3) 0.020(3) 0.010(3)
C8 0.047(4) 0.058(4) 0.038(3) 0.019(3) 0.012(3) 0.014(3)
C9 0.033(3) 0.047(3) 0.033(3) 0.006(3) 0.002(2) 0.005(3)
C10 0.028(3) 0.034(3) 0.034(3) 0.006(2) 0.008(2) 0.004(2)
C11 0.026(3) 0.030(3) 0.031(3) -0.005(2) 0.003(2) -0.004(2)
C12 0.047(4) 0.044(3) 0.034(3) 0.003(2) 0.009(3) 0.010(3)
C13 0.060(4) 0.057(4) 0.053(4) 0.005(3) 0.013(3) 0.025(3)
C14 0.038(4) 0.061(4) 0.068(5) -0.017(3) 0.014(3) 0.008(3)
C15 0.050(4) 0.043(3) 0.051(3) -0.004(3) 0.023(3) -0.002(3)
C16 0.043(3) 0.040(3) 0.039(3) -0.001(3) 0.013(2) 0.003(3)
C17 0.033(3) 0.029(3) 0.029(3) 0.002(2) -0.004(2) 0.001(2)
C18 0.027(3) 0.043(3) 0.048(3) -0.009(3) 0.001(2) 0.000(2)
C19 0.035(3) 0.045(3) 0.071(4) -0.008(3) -0.008(3) -0.004(3)
C20 0.060(4) 0.032(3) 0.050(4) -0.006(3) -0.013(3) -0.003(3)
C21 0.071(4) 0.039(3) 0.044(3) -0.007(3) 0.011(3) 0.010(3)
C22 0.038(3) 0.050(4) 0.045(3) -0.006(3) 0.015(3) -0.003(3)

loop_
_atom_site_label
_atom_site_type_symbol
_atom_site_fract_x
_atom_site_fract_y
_atom_site_fract_z
_atom_site_U_iso_or_equiv
_atom_site_thermal_displace_type
_atom_site_occupancy
_atom_site_calc_flag
_atom_site_refinement_flags
_atom_site_disorder_group
Re Re 0.09145(2) 0.093460(14) 0.213183(11) 0.02658(11) Uani 1 d . .
O1 O 0.1918(4) 0.1666(3) 0.1640(2) 0.0415(9) Uani 1 d . .
P P 0.28074(12) 0.05788(10) 0.32816(8) 0.0270(3) Uani 1 d . .
O2 O 0.0146(3) -0.0096(3) 0.2871(2) 0.0319(8) Uani 1 d . .
N1 N 0.1098(5) -0.0380(4) 0.1359(3) 0.0330(10) Uani 1 d . .
N2 N -0.0894(5) 0.0928(3) 0.1412(3) 0.0325(10) Uani 1 d . .
O5 O -0.0004(4) 0.1985(3) 0.2790(2) 0.0378(9) Uani 1 d . .
C1 C -0.0260(6) -0.0656(4) 0.0901(4) 0.0359(12) Uani 1 d . .
C2 C -0.1228(5) 0.0203(4) 0.0816(3) 0.0282(10) Uani 1 d . .
O3 O -0.2246(4) 0.0210(3) 0.0266(2) 0.0397(9) Uani 1 d . .
C3 C -0.1803(5) 0.1723(4) 0.1581(3) 0.0345(11) Uani 1 d . .
C4 C -0.1227(5) 0.2228(4) 0.2428(3) 0.0347(11) Uani 1 d . .
O4 O -0.1902(4) 0.2831(3) 0.2759(3) 0.0510(10) Uani 1 d . .
C5 C 0.0711(5) -0.0441(4) 0.3651(3) 0.0290(10) Uani 1 d . .
C6 C -0.0016(6) -0.1069(4) 0.4128(4) 0.0401(13) Uani 1 d . .
C7 C 0.0552(6) -0.1354(5) 0.4949(4) 0.048(2) Uani 1 d . .
C8 C 0.1826(7) -0.1039(5) 0.5320(4) 0.047(2) Uani 1 d . .
C9 C 0.2553(5) -0.0448(5) 0.4848(3) 0.0380(12) Uani 1 d . .
C10 C 0.2015(5) -0.0160(4) 0.4005(3) 0.0316(11) Uani 1 d . .
C11 C 0.4166(4) -0.0129(4) 0.2946(3) 0.0294(11) Uani 1 d . .
C12 C 0.4795(7) -0.0923(4) 0.3425(4) 0.0415(14) Uani 1 d . .
C13 C 0.5894(7) -0.1389(6) 0.3176(4) 0.056(2) Uani 1 d . .
C14 C 0.6376(7) -0.1056(5) 0.2448(5) 0.055(2) Uani 1 d . .
C15 C 0.5753(6) -0.0286(5) 0.1965(4) 0.0463(14) Uani 1 d . .
C16 C 0.4644(6) 0.0173(4) 0.2200(4) 0.0399(13) Uani 1 d . .
C17 C 0.3643(5) 0.1621(4) 0.3900(3) 0.0312(11) Uani 1 d . .
C18 C 0.4943(5) 0.1910(4) 0.3843(4) 0.0400(13) Uani 1 d . .
C19 C 0.5526(6) 0.2728(5) 0.4321(5) 0.052(2) Uani 1 d . .
C20 C 0.4837(7) 0.3258(5) 0.4849(4) 0.050(2) Uani 1 d . .
C21 C 0.3534(7) 0.2977(5) 0.4908(4) 0.051(2) Uani 1 d . .
C22 C 0.2944(6) 0.2175(5) 0.4433(4) 0.0433(13) Uani 1 d . .
HN1A H 0.1638(52) -0.0257(40) 0.0981(34) 0.027(14) Uiso 1 d . .
HN1B H 0.1316(57) -0.0874(39) 0.1601(38) 0.023(15) Uiso 1 d . .
H1A H -0.0300(67) -0.0913(42) 0.0342(46) 0.051(19) Uiso 1 d . .
H1B H -0.0627(49) -0.1132(37) 0.1152(32) 0.018(12) Uiso 1 d . .
H3A H -0.2711(56) 0.1445(42) 0.1630(33) 0.034(14) Uiso 1 d . .
H3B H -0.1905(58) 0.2256(46) 0.1096(39) 0.049(17) Uiso 1 d . .
H6 H -0.0922(62) -0.1353(48) 0.3841(37) 0.046(16) Uiso 1 d . .
H7 H 0.0111(58) -0.1726(47) 0.5292(37) 0.043(16) Uiso 1 d . .
H8 H 0.2165(50) -0.1336(39) 0.5942(32) 0.026(12) Uiso 1 d . .
H9 H 0.3517(60) -0.0232(43) 0.5097(36) 0.042(15) Uiso 1 d . .
H12 H 0.4384(53) -0.1164(38) 0.3897(35) 0.027(13) Uiso 1 d . .
H13 H 0.6458(95) -0.1868(76) 0.3604(61) 0.114(32) Uiso 1 d . .
H14 H 0.7202(103) -0.1288(72) 0.2348(61) 0.111(32) Uiso 1 d . .
H15 H 0.6134(64) -0.0077(49) 0.1430(41) 0.055(18) Uiso 1 d . .
H16 H 0.3998(72) 0.0710(53) 0.1803(45) 0.065(21) Uiso 1 d . .
H18 H 0.5478(53) 0.1538(42) 0.3451(35) 0.037(15) Uiso 1 d . .
H19 H 0.6386(71) 0.2878(52) 0.4316(41) 0.060(20) Uiso 1 d . .
H20 H 0.5167(90) 0.3955(55) 0.5107(58) 0.089(28) Uiso 1 d . .
H21 H 0.3102(61) 0.3414(50) 0.5209(39) 0.049(17) Uiso 1 d . .
H22 H 0.2173(57) 0.1912(43) 0.4536(34) 0.037(15) Uiso 1 d . .

loop_
_atom_type_symbol
_atom_type_description
_atom_type_scat_dispersion_real
_atom_type_scat_dispersion_imag
_atom_type_scat_source
C C 0.0033 0.0016 'International Tables Vol C Tables 4.2.6.8 and 6.1.1.4'
H H 0.0000 0.0000 'International Tables Vol C Tables 4.2.6.8 and 6.1.1.4'
N N 0.0061 0.0033 'International Tables Vol C Tables 4.2.6.8 and 6.1.1.4'
O O 0.0106 0.0060 'International Tables Vol C Tables 4.2.6.8 and 6.1.1.4'
P P 0.1023 0.0942 'International Tables Vol C Tables 4.2.6.8 and 6.1.1.4'
Re Re -1.0185 7.2310 'International Tables Vol C Tables 4.2.6.8 and 6.1.1.4'

loop_
_geom_angle_atom_site_label_1
_geom_angle_atom_site_label_2
_geom_angle_atom_site_label_3
_geom_angle
_geom_angle_site_symmetry_1
_geom_angle_site_symmetry_3
_geom_angle_publ_flag
O1 Re N2 108.2(2) . . ?
O1 Re O2 165.6(2) . . ?
N2 Re O2 85.3(2) . . ?
O1 Re O5 101.3(2) . . ?
N2 Re O5 80.6(2) . . ?
O2 Re O5 85.6(2) . . ?
O1 Re N1 95.5(2) . . ?
N2 Re N1 80.4(2) . . ?
O2 Re N1 81.5(2) . . ?
O5 Re N1 157.7(2) . . ?
O1 Re P 89.38(14) . . ?
N2 Re P 162.42(13) . . ?
O2 Re P 77.14(11) . . ?
O5 Re P 97.23(11) . . ?
N1 Re P 97.43(13) . . ?
C10 P C11 110.0(2) . . ?
C10 P C17 107.3(2) . . ?
C11 P C17 103.8(2) . . ?
C10 P Re 101.2(2) . . ?
C11 P Re 115.2(2) . . ?
C17 P Re 119.1(2) . . ?
C5 O2 Re 127.1(3) . . ?
C1 N1 Re 108.3(3) . . ?
C2 N2 C3 123.4(4) . . ?
C2 N2 Re 120.1(3) . . ?
C3 N2 Re 116.5(3) . . ?
C4 O5 Re 115.0(3) . . ?
N1 C1 C2 113.4(4) . . ?
O3 C2 N2 124.6(5) . . ?
O3 C2 C1 122.1(5) . . ?
N2 C2 C1 113.3(4) . . ?
N2 C3 C4 108.4(4) . . ?
O4 C4 O5 122.0(5) . . ?
O4 C4 C3 119.9(5) . . ?
O5 C4 C3 118.1(4) . . ?
O2 C5 C10 120.4(4) . . ?
O2 C5 C6 120.2(5) . . ?
C10 C5 C6 119.4(5) . . ?
C7 C6 C5 119.0(6) . . ?
C6 C7 C8 121.8(6) . . ?
C9 C8 C7 119.3(6) . . ?
C8 C9 C10 120.4(5) . . ?
C9 C10 C5 120.0(5) . . ?
C9 C10 P 127.2(4) . . ?
C5 C10 P 112.8(4) . . ?
C12 C11 C16 118.6(5) . . ?
C12 C11 P 122.7(4) . . ?
C16 C11 P 118.6(4) . . ?
C13 C12 C11 120.5(6) . . ?
C12 C13 C14 119.8(6) . . ?
C15 C14 C13 120.2(6) . . ?
C14 C15 C16 120.4(6) . . ?
C15 C16 C11 120.3(6) . . ?
C18 C17 C22 118.2(5) . . ?
C18 C17 P 122.7(4) . . ?
C22 C17 P 119.0(4) . . ?
C17 C18 C19 120.3(5) . . ?
C20 C19 C18 120.9(6) . . ?
C19 C20 C21 119.2(6) . . ?
C22 C21 C20 120.4(6) . . ?
C21 C22 C17 121.0(6) . . ?

loop_
_geom_bond_atom_site_label_1
_geom_bond_atom_site_label_2
_geom_bond_distance
_geom_bond_site_symmetry_2
_geom_bond_publ_flag
Re O1 1.681(4) . ?
Re N2 1.991(5) . ?
Re O2 2.028(3) . ?
Re O5 2.046(4) . ?
Re N1 2.148(5) . ?
Re P 2.456(2) . ?
P C10 1.785(5) . ?
P C11 1.813(5) . ?
P C17 1.817(5) . ?
O2 C5 1.344(6) . ?
N1 C1 1.491(7) . ?
N2 C2 1.346(6) . ?
N2 C3 1.452(7) . ?
O5 C4 1.317(6) . ?
C1 C2 1.495(8) . ?
C2 O3 1.232(6) . ?
C3 C4 1.517(7) . ?
C4 O4 1.222(6) . ?
C5 C10 1.398(7) . ?
C5 C6 1.405(7) . ?
C6 C7 1.376(9) . ?
C7 C8 1.392(10) . ?
C8 C9 1.372(8) . ?
C9 C10 1.399(7) . ?
C11 C12 1.388(8) . ?
C11 C16 1.396(7) . ?
C12 C13 1.384(9) . ?
C13 C14 1.385(10) . ?
C14 C15 1.364(10) . ?
C15 C16 1.380(8) . ?
C17 C18 1.389(7) . ?
C17 C22 1.391(7) . ?
C18 C19 1.395(8) . ?
C19 C20 1.363(9) . ?
C20 C21 1.390(9) . ?
C21 C22 1.377(9) . ?
